data_1544954
loop_
_publ_author_name
'Li, Wan Shan'
'Wu, Jun'
'Li, Jun'
'Satyanandamurty, Tirumani'
'Shen, Li'
'Bringmann, Gerhard'

_publ_section_title
;
 Krishnadimer A, an Axially Chiral Non-biaryl Natural Product: Discovery
 and Biomimetic Synthesis.
;
_journal_name_full 'Organic letters'
_journal_paper_doi 10.1021/acs.orglett.6b03479
_journal_year 2016
_chemical_absolute_configuration ad
_chemical_formula_moiety 'C62 H74 O20, C1 H2 Cl2, H2 O1, 2(C H4 O)'
_chemical_formula_sum 'C65 H86 Cl2 O23'
_chemical_formula_weight 1306.24
_chemical_name_systematic
;
 ? 
;
_space_group_crystal_system monoclinic
_space_group_IT_number 4
_space_group_name_Hall 'P 2yb'
_space_group_name_H-M_alt 'P 1 21 1'
_symmetry_space_group_name_Hall 'P 2yb'
_symmetry_space_group_name_H-M 'P 1 21 1'
_atom_sites_solution_hydrogens geom
_atom_sites_solution_primary direct
_atom_sites_solution_secondary difmap
_audit_creation_date 2016-05-24
_audit_creation_method
;
Olex2 1.2
(compiled 2016.02.19 svn.r3266 for OlexSys, GUI svn.r5155)
;
_cell_angle_alpha 90.00
_cell_angle_beta 93.3670(10)
_cell_angle_gamma 90.00
_cell_formula_units_Z 2
_cell_length_a 11.39400(10)
_cell_length_b 19.6042(2)
_cell_length_c 14.84510(10)
_cell_measurement_reflns_used 1476
_cell_measurement_temperature 150(2)
_cell_measurement_theta_max 68.32
_cell_measurement_theta_min 3.74
_cell_volume 3310.23(5)
_computing_cell_refinement 'Bruker FRAMBO'
_computing_data_collection 'Bruker FRAMBO'
_computing_data_reduction 'Bruker SAINT'
_computing_molecular_graphics 'Olex2 (Dolomanov et al., 2009)'
_computing_publication_material 'Olex2 (Dolomanov et al., 2009)'
_computing_structure_refinement 'XL (Sheldrick, 2008)'
_computing_structure_solution 'SHELXS-97 (Sheldrick, 1990)'
_diffrn_ambient_temperature 150.15
_diffrn_measured_fraction_theta_full 0.999
_diffrn_measured_fraction_theta_max 0.999
_diffrn_measurement_device_type 'multiwire proportional'
_diffrn_measurement_method 'omega scans'
_diffrn_radiation_monochromator graphite
_diffrn_radiation_type CuK\a
_diffrn_radiation_wavelength 1.54178
_diffrn_reflns_av_R_equivalents 0.0533
_diffrn_reflns_av_unetI/netI 0.0312
_diffrn_reflns_limit_h_max 14
_diffrn_reflns_limit_h_min -14
_diffrn_reflns_limit_k_max 24
_diffrn_reflns_limit_k_min -24
_diffrn_reflns_limit_l_max 18
_diffrn_reflns_limit_l_min -17
_diffrn_reflns_number 64286
_diffrn_reflns_theta_full 71.66
_diffrn_reflns_theta_max 71.66
_diffrn_reflns_theta_min 2.98
_diffrn_source 'fine-focus sealed tube'
_exptl_absorpt_coefficient_mu 1.533
_exptl_absorpt_correction_T_max 0.6913
_exptl_absorpt_correction_T_min 0.5653
_exptl_absorpt_correction_type multi-scan
_exptl_crystal_colour yellow
_exptl_crystal_density_diffrn 1.311
_exptl_crystal_density_method 'not measured'
_exptl_crystal_description block
_exptl_crystal_F_000 1388
_exptl_crystal_size_max 0.42
_exptl_crystal_size_mid 0.35
_exptl_crystal_size_min 0.26
_refine_diff_density_max 0.958
_refine_diff_density_min -0.698
_refine_diff_density_rms 0.085
_refine_ls_abs_structure_details 'Flack H D (1983), Acta Cryst. A39, 876-881'
_refine_ls_abs_structure_Flack 0.06(5)
_refine_ls_extinction_coef 0.00020(5)
_refine_ls_extinction_expression Fc^*^=kFc[1+0.001xFc^2^\l^3^/sin(2\q)]^-1/4^
_refine_ls_extinction_method SHELXL
_refine_ls_goodness_of_fit_ref 1.008
_refine_ls_hydrogen_treatment mixed
_refine_ls_matrix_type full
_refine_ls_number_parameters 860
_refine_ls_number_reflns 12875
_refine_ls_number_restraints 0
_refine_ls_restrained_S_all 1.122
_refine_ls_R_factor_all 0.1033
_refine_ls_R_factor_gt 0.0989
_refine_ls_shift/su_max 0.001
_refine_ls_shift/su_mean 0.000
_refine_ls_structure_factor_coef Fsqd
_refine_ls_weighting_details 'calc w=1/[\s^2^(Fo^2^)+(0.0177P)^2^+12.9174P] where P=(Fo^2^+2Fc^2^)/3'
_refine_ls_weighting_scheme calc
_refine_ls_wR_factor_gt 0.2003
_refine_ls_wR_factor_ref 0.2024
_reflns_number_gt 11909
_reflns_number_total 12875
_reflns_threshold_expression >2sigma(I)
_cod_data_source_file ol6b03479_si_003.cif
_cod_data_source_block krishnadimerA
_cod_database_code 1544954
_olex2_refinement_description
;
1. Others
 Fixed Uiso: H3(0.04) H5(0.047) H6A(0.083) H6B(0.083) H9(0.041) H11A(0.047)
 H11B(0.047) H12A(0.048) H12B(0.048) H17(0.057) H18A(0.065) H18B(0.065)
 H18C(0.065) H19A(0.069) H19B(0.069) H19C(0.069) H21(0.115) H22(0.126)
 H23(0.145) H28A(0.085) H28B(0.085) H28C(0.085) H29A(0.048) H29B(0.048)
 H31A(0.269) H31B(0.269) H31C(0.269) H33(0.08) H34A(0.174) H34B(0.174)
 H34C(0.174) H35A(0.224) H35B(0.224) H35C(0.224) H1(0.06) H2(0.056) H7(0.057)
 H3'(0.051) H5'(0.056) H6'A(0.073) H6'B(0.073) H9'(0.053) H11C(0.074)
 H11D(0.074) H12C(0.075) H12D(0.075) H17'(0.074) H18D(0.065) H18E(0.065)
 H18F(0.065) H19D(0.077) H19E(0.077) H19F(0.077) H21'(0.155) H22'(0.106)
 H23'(0.112) H28D(0.091) H28E(0.091) H28F(0.091) H29C(0.058) H29D(0.058)
 H31D(0.207) H31E(0.207) H31F(0.207) H33'(0.127) H34D(0.219) H34E(0.219)
 H34F(0.219) H35D(0.238) H35E(0.238) H35F(0.238) H1'(0.063) H2'(0.06)
 H7'(0.065) 
 Fixed X: H3(-0.4343) H5(-0.2043) H6A(-0.1045) H6B(-0.2094) H9(0.0428)
 H11A(0.1122) H11B(-0.0082) H12A(-0.0827) H12B(0.0392) H17(-0.0652)
 H18A(0.2204) H18B(0.2242) H18C(0.2068) H19A(0.0188) H19B(0.0055) H19C(-0.0888)
 H21(-0.0924) H22(0.2426) H23(0.2315) H28A(-0.5024) H28B(-0.4139) H28C(-0.4469)
 H29A(-0.3603) H29B(-0.2678) H31A(-0.3022) H31B(-0.3772) H31C(-0.2428) H33(-
 0.3721) H34A(-0.5212) H34B(-0.5629) H34C(-0.604) H35A(-0.4354) H35B(-0.3439)
 H35C(-0.3133) H1(-0.1423) H2(-0.351) H7(-0.2842) H3'(0.4989) H5'(0.2811)
 H6'A(0.2264) H6'B(0.3591) H9'(0.0445) H11C(-0.0292) H11D(0.0993) H12C(0.111)
 H12D(-0.0064) H17'(0.0399) H18D(-0.2086) H18E(-0.202) H18F(-0.158)
 H19D(0.1141) H19E(0.1271) H19F(0.235) H21'(0.0344) H22'(-0.2781) H23'(-0.3109)
 H28D(0.5341) H28E(0.6041) H28F(0.5398) H29C(0.4046) H29D(0.4763) H31D(0.4435)
 H31E(0.3605) H31F(0.492) H33'(0.4792) H34D(0.4873) H34E(0.3479) H34F(0.4012)
 H35D(0.3479) H35E(0.3155) H35F(0.2466) H1'(0.27) H2'(0.3522) H7'(0.1973)
 Fixed Y: H3(0.0424) H5(0.0494) H6A(-0.0434) H6B(-0.0915) H9(0.0284)
 H11A(0.0637) H11B(0.0434) H12A(0.1551) H12B(0.1592) H17(0.2709) H18A(0.2092)
 H18B(0.195) H18C(0.133) H19A(-0.0815) H19B(-0.0722) H19C(-0.1164) H21(0.304)
 H22(0.3217) H23(0.3677) H28A(-0.0393) H28B(-0.0722) H28C(0.0071) H29A(-0.0736)
 H29B(-0.11) H31A(0.075) H31B(0.0086) H31C(0.0011) H33(0.233) H34A(0.2946)
 H34B(0.2642) H34C(0.2287) H35A(0.1937) H35B(0.1448) H35C(0.2237) H1(-0.0878)
 H2(0.0757) H7(0.1748) H3'(0.0925) H5'(0.0235) H6'A(-0.1017) H6'B(-0.1149)
 H9'(0.0094) H11C(-0.0038) H11D(-0.0115) H12C(0.1048) H12D(0.0762) H17'(0.2229)
 H18D(0.1407) H18E(0.0996) H18F(0.0646) H19D(-0.0879) H19E(-0.108) H19F(-
 0.1193) H21'(0.1969) H22'(0.2152) H23'(0.2193) H28D(0.0039) H28E(-0.0013)
 H28F(-0.0672) H29C(-0.0797) H29D(-0.0154) H31D(-0.1638) H31E(-0.0988) H31F(-
 0.0891) H33'(0.2394) H34D(0.1451) H34E(0.1352) H34F(0.1989) H35D(0.2839)
 H35E(0.2944) H35F(0.2388) H1'(-0.0355) H2'(0.0909) H7'(0.2191) 
 Fixed Z: H3(0.8787) H5(0.7349) H6A(0.6604) H6B(0.6875) H9(0.8907)
 H11A(0.7671) H11B(0.713) H12A(0.7334) H12B(0.6846) H17(0.8051) H18A(0.8807)
 H18B(0.7748) H18C(0.8429) H19A(0.8764) H19B(0.7692) H19C(0.8196) H21(0.6399)
 H22(0.7454) H23(0.5887) H28A(0.7624) H28B(0.6947) H28C(0.687) H29A(0.9116)
 H29B(0.8475) H31A(0.4319) H31B(0.4537) H31C(0.4296) H33(0.7688) H34A(0.6911)
 H34B(0.784) H34C(0.6903) H35A(0.5944) H35B(0.6488) H35C(0.6358) H1(0.9991)
 H2(1.0259) H7(0.9516) H3'(1.1227) H5'(1.2456) H6'A(1.2616) H6'B(1.2362)
 H9'(1.0797) H11C(1.2103) H11D(1.2586) H12C(1.2841) H12D(1.3246) H17'(1.2686)
 H18D(1.1528) H18E(1.2461) H18F(1.1567) H19D(1.0432) H19E(1.1478) H19F(1.0851)
 H21'(1.4427) H22'(1.3124) H23'(1.4732) H28D(1.2821) H28E(1.192) H28F(1.2295)
 H29C(1.0718) H29D(1.0334) H31D(1.5232) H31E(1.533) H31F(1.5029) H33'(1.3372)
 H34D(1.4137) H34E(1.4009) H34F(1.4569) H35D(1.239) H35E(1.3416) H35F(1.2797)
 H1'(0.9347) H2'(0.9394) H7'(1.0829) 
;
_olex2_submission_special_instructions 'No special instructions were received'

loop_
_space_group_symop_id
_space_group_symop_operation_xyz
1 'x, y, z'
2 '-x, y+1/2, -z'

loop_
_atom_site_label
_atom_site_type_symbol
_atom_site_fract_x
_atom_site_fract_y
_atom_site_fract_z
_atom_site_U_iso_or_equiv
_atom_site_adp_type
_atom_site_occupancy
_atom_site_symmetry_multiplicity
_atom_site_calc_flag
_atom_site_refinement_flags
_atom_site_disorder_assembly
_atom_site_disorder_group
C1 C -0.1955(5) -0.0221(3) 0.9144(4) 0.0326(11) Uani 1 1 d . . .
C2 C -0.2588(5) 0.0460(3) 0.9327(4) 0.0321(11) Uani 1 1 d . . .
C3 C -0.3551(5) 0.0482(3) 0.8541(4) 0.0336(11) Uani 1 1 d U . .
H3 H -0.4343 0.0424 0.8787 0.040 Uiso 1 1 calc R . .
C4 C -0.3275(5) -0.0136(3) 0.7954(4) 0.0391(13) Uani 1 1 d . . .
C5 C -0.2070(5) 0.0005(3) 0.7535(4) 0.0390(13) Uani 1 1 d . . .
H5 H -0.2043 0.0494 0.7349 0.047 Uiso 1 1 calc R . .
C6 C -0.1893(7) -0.0441(5) 0.6715(5) 0.069(2) Uani 1 1 d U . .
H6A H -0.1045 -0.0434 0.6604 0.083 Uiso 1 1 calc R . .
H6B H -0.2094 -0.0915 0.6875 0.083 Uiso 1 1 calc R . .
C7 C -0.2547(11) -0.0274(8) 0.5861(8) 0.107(3) Uani 1 1 d U . .
C8 C -0.0715(5) 0.1077(3) 0.9038(3) 0.0309(11) Uani 1 1 d . . .
C9 C -0.0248(5) 0.0473(3) 0.8525(4) 0.0340(12) Uani 1 1 d . . .
H9 H 0.0428 0.0284 0.8907 0.041 Uiso 1 1 calc R . .
C10 C -0.1124(5) -0.0115(3) 0.8362(4) 0.0344(12) Uani 1 1 d . . .
C11 C 0.0262(5) 0.0716(3) 0.7632(4) 0.0394(13) Uani 1 1 d . . .
H11A H 0.1122 0.0637 0.7671 0.047 Uiso 1 1 calc R . .
H11B H -0.0082 0.0434 0.7130 0.047 Uiso 1 1 calc R . .
C12 C 0.0030(6) 0.1468(3) 0.7414(4) 0.0398(13) Uani 1 1 d . . .
H12A H -0.0827 0.1551 0.7334 0.048 Uiso 1 1 calc R . .
H12B H 0.0392 0.1592 0.6846 0.048 Uiso 1 1 calc R . .
C13 C 0.0562(5) 0.1904(3) 0.8195(4) 0.0343(12) Uani 1 1 d . . .
C14 C -0.0013(5) 0.1711(3) 0.9069(4) 0.0303(11) Uani 1 1 d . . .
C15 C 0.0148(5) 0.2135(3) 0.9768(4) 0.0318(11) Uani 1 1 d . . .
C16 C 0.0713(6) 0.2807(3) 0.9634(5) 0.0441(15) Uani 1 1 d . . .
C17 C 0.0223(7) 0.2668(3) 0.8055(5) 0.0477(15) Uani 1 1 d U . .
H17 H -0.0652 0.2709 0.8051 0.057 Uiso 1 1 calc R . .
C18 C 0.1887(5) 0.1811(3) 0.8304(4) 0.0432(14) Uani 1 1 d . . .
H18A H 0.2204 0.2092 0.8807 0.065 Uiso 1 1 calc R . .
H18B H 0.2242 0.1950 0.7748 0.065 Uiso 1 1 calc R . .
H18C H 0.2068 0.1330 0.8429 0.065 Uiso 1 1 calc R . .
C19 C -0.0373(6) -0.0764(3) 0.8243(5) 0.0457(15) Uani 1 1 d . . .
H19A H 0.0188 -0.0815 0.8764 0.069 Uiso 1 1 calc R . .
H19B H 0.0055 -0.0722 0.7692 0.069 Uiso 1 1 calc R . .
H19C H -0.0888 -0.1164 0.8196 0.069 Uiso 1 1 calc R . .
C20 C 0.0625(9) 0.3002(4) 0.7242(6) 0.0725(19) Uani 1 1 d DU . .
C21 C -0.0107(11) 0.3138(5) 0.6466(6) 0.096(2) Uani 1 1 d DU . .
H21 H -0.0924 0.3040 0.6399 0.115 Uiso 1 1 calc R . .
C22 C 0.1743(11) 0.3233(6) 0.7056(8) 0.105(3) Uani 1 1 d DU . .
H22 H 0.2426 0.3217 0.7454 0.126 Uiso 1 1 calc R . .
C23 C 0.1678(12) 0.3489(7) 0.6189(8) 0.121(3) Uani 1 1 d DU . .
H23 H 0.2315 0.3677 0.5887 0.145 Uiso 1 1 calc R . .
C28 C -0.4322(6) -0.0311(4) 0.7288(5) 0.0569(18) Uani 1 1 d . . .
H28A H -0.5024 -0.0393 0.7624 0.085 Uiso 1 1 calc R . .
H28B H -0.4139 -0.0722 0.6947 0.085 Uiso 1 1 calc R . .
H28C H -0.4469 0.0071 0.6870 0.085 Uiso 1 1 calc R . .
C29 C -0.2956(5) -0.0660(3) 0.8710(4) 0.0398(13) Uani 1 1 d . . .
H29A H -0.3603 -0.0736 0.9116 0.048 Uiso 1 1 calc R . .
H29B H -0.2678 -0.1100 0.8475 0.048 Uiso 1 1 calc R . .
C30 C -0.1800(5) 0.1068(3) 0.9381(3) 0.0309(11) Uani 1 1 d . . .
C31 C -0.2992(15) 0.0297(10) 0.4598(11) 0.180(6) Uani 1 1 d U . .
H31A H -0.3022 0.0750 0.4319 0.269 Uiso 1 1 calc R . .
H31B H -0.3772 0.0086 0.4537 0.269 Uiso 1 1 calc R . .
H31C H -0.2428 0.0011 0.4296 0.269 Uiso 1 1 calc R . .
C32 C -0.4540(6) 0.1425(3) 0.7800(4) 0.0462(14) Uani 1 1 d DU . .
C33 C -0.4326(7) 0.2076(4) 0.7305(5) 0.0669(19) Uani 1 1 d DU . .
H33 H -0.3721 0.2330 0.7688 0.080 Uiso 1 1 d R . .
C34 C -0.5394(9) 0.2527(6) 0.7234(8) 0.116(4) Uani 1 1 d DU . .
H34A H -0.5212 0.2946 0.6911 0.174 Uiso 1 1 calc R . .
H34B H -0.5629 0.2642 0.7840 0.174 Uiso 1 1 calc R . .
H34C H -0.6040 0.2287 0.6903 0.174 Uiso 1 1 calc R . .
C35 C -0.3765(13) 0.1910(7) 0.6451(8) 0.149(5) Uani 1 1 d DU . .
H35A H -0.4354 0.1937 0.5944 0.224 Uiso 1 1 calc R . .
H35B H -0.3439 0.1448 0.6488 0.224 Uiso 1 1 calc R . .
H35C H -0.3133 0.2237 0.6358 0.224 Uiso 1 1 calc R . .
O1 O -0.1401(4) -0.0450(2) 0.9971(3) 0.0401(9) Uani 1 1 d . . .
H1 H -0.1423 -0.0878 0.9991 0.060 Uiso 1 1 calc R . .
O2 O -0.3173(3) 0.0389(2) 1.0143(3) 0.0372(9) Uani 1 1 d . . .
H2 H -0.3510 0.0757 1.0259 0.056 Uiso 1 1 calc R . .
O3 O -0.5484(4) 0.1181(3) 0.7936(4) 0.0609(13) Uani 1 1 d U . .
O4 O -0.3512(3) 0.1119(2) 0.8054(3) 0.0385(9) Uani 1 1 d U . .
O5 O -0.2945(8) -0.0737(6) 0.5356(6) 0.140(3) Uani 1 1 d U . .
O6 O -0.2562(7) 0.0371(6) 0.5713(5) 0.118(2) Uani 1 1 d U . .
O7 O -0.2200(3) 0.1630(2) 0.9777(3) 0.0380(9) Uani 1 1 d . . .
H7 H -0.2842 0.1748 0.9516 0.057 Uiso 1 1 calc R . .
O8 O 0.1173(4) 0.3143(2) 1.0266(3) 0.0496(11) Uani 1 1 d . . .
O9 O 0.0738(4) 0.3064(2) 0.8812(3) 0.0464(10) Uani 1 1 d . . .
O10 O 0.0531(10) 0.3429(4) 0.5829(6) 0.128(3) Uani 1 1 d DU . .
C1' C 0.2941(5) 0.0070(3) 1.0453(4) 0.0407(13) Uani 1 1 d . . .
C2' C 0.3286(5) 0.0824(3) 1.0633(4) 0.0369(12) Uani 1 1 d . . .
C3' C 0.4204(5) 0.0777(3) 1.1424(4) 0.0424(13) Uani 1 1 d U . .
H3' H 0.4989 0.0925 1.1227 0.051 Uiso 1 1 calc R . .
C4' C 0.4237(6) 0.0013(4) 1.1664(5) 0.0482(16) Uani 1 1 d . . .
C5' C 0.3029(5) -0.0153(4) 1.2062(5) 0.0471(15) Uani 1 1 d . . .
H5' H 0.2811 0.0235 1.2456 0.056 Uiso 1 1 calc R . .
C6' C 0.3062(7) -0.0815(4) 1.2631(5) 0.0610(18) Uani 1 1 d U . .
H6'A H 0.2264 -0.1017 1.2616 0.073 Uiso 1 1 calc R . .
H6'B H 0.3591 -0.1149 1.2362 0.073 Uiso 1 1 calc R . .
C7' C 0.3476(8) -0.0686(5) 1.3584(6) 0.073(2) Uani 1 1 d U . .
C8' C 0.1205(5) 0.1031(3) 1.1057(4) 0.0371(12) Uani 1 1 d . . .
C9' C 0.1038(6) 0.0270(3) 1.1262(4) 0.0446(15) Uani 1 1 d . . .
H9' H 0.0445 0.0094 1.0797 0.053 Uiso 1 1 calc R . .
C10' C 0.2134(5) -0.0172(3) 1.1201(4) 0.0450(15) Uani 1 1 d . . .
C11' C 0.0483(6) 0.0187(5) 1.2198(5) 0.062(2) Uani 1 1 d . . .
H11C H -0.0292 -0.0038 1.2103 0.074 Uiso 1 1 calc R . .
H11D H 0.0993 -0.0115 1.2586 0.074 Uiso 1 1 calc R . .
C12' C 0.0328(6) 0.0849(5) 1.2679(4) 0.062(2) Uani 1 1 d . . .
H12C H 0.1110 0.1048 1.2841 0.075 Uiso 1 1 calc R . .
H12D H -0.0064 0.0762 1.3246 0.075 Uiso 1 1 calc R . .
C13' C -0.0390(6) 0.1356(4) 1.2119(4) 0.0469(16) Uani 1 1 d . . .
C14' C 0.0228(5) 0.1493(3) 1.1246(4) 0.0396(13) Uani 1 1 d . . .
C15' C -0.0154(5) 0.2011(3) 1.0716(4) 0.0355(12) Uani 1 1 d . . .
C16' C -0.0971(6) 0.2513(4) 1.1073(5) 0.0490(16) Uani 1 1 d . . .
C17' C -0.0421(7) 0.2053(4) 1.2580(5) 0.0617(19) Uani 1 1 d U . .
H17' H 0.0399 0.2229 1.2686 0.074 Uiso 1 1 calc R . .
C18' C -0.1631(5) 0.1076(4) 1.1899(4) 0.0435(14) Uani 1 1 d . . .
H18D H -0.2086 0.1407 1.1528 0.065 Uiso 1 1 calc R . .
H18E H -0.2020 0.0996 1.2461 0.065 Uiso 1 1 calc R . .
H18F H -0.1580 0.0646 1.1567 0.065 Uiso 1 1 calc R . .
C19' C 0.1683(6) -0.0897(3) 1.0969(5) 0.0516(17) Uani 1 1 d . . .
H19D H 0.1141 -0.0879 1.0432 0.077 Uiso 1 1 calc R . .
H19E H 0.1271 -0.1080 1.1478 0.077 Uiso 1 1 calc R . .
H19F H 0.2350 -0.1193 1.0851 0.077 Uiso 1 1 calc R . .
C20' C -0.1033(8) 0.2087(5) 1.3432(5) 0.081(2) Uani 1 1 d DU . .
C21' C -0.0474(12) 0.2031(7) 1.4291(7) 0.129(3) Uani 1 1 d DU . .
H21' H 0.0344 0.1969 1.4427 0.155 Uiso 1 1 calc R . .
C22' C -0.2173(9) 0.2132(6) 1.3589(6) 0.088(2) Uani 1 1 d DU . .
H22' H -0.2781 0.2152 1.3124 0.106 Uiso 1 1 calc R . .
C23' C -0.2372(10) 0.2146(6) 1.4470(6) 0.092(3) Uani 1 1 d DU . .
H23' H -0.3109 0.2193 1.4732 0.112 Uiso 1 1 calc R . .
C28' C 0.5354(6) -0.0175(4) 1.2225(5) 0.061(2) Uani 1 1 d . . .
H28D H 0.5341 0.0039 1.2821 0.091 Uiso 1 1 calc R . .
H28E H 0.6041 -0.0013 1.1920 0.091 Uiso 1 1 calc R . .
H28F H 0.5398 -0.0672 1.2295 0.091 Uiso 1 1 calc R . .
C29' C 0.4119(6) -0.0294(3) 1.0714(5) 0.0481(16) Uani 1 1 d . . .
H29C H 0.4046 -0.0797 1.0718 0.058 Uiso 1 1 calc R . .
H29D H 0.4763 -0.0154 1.0334 0.058 Uiso 1 1 calc R . .
C30' C 0.2237(5) 0.1273(3) 1.0809(4) 0.0367(13) Uani 1 1 d . . .
C31' C 0.4227(14) -0.1188(8) 1.4986(8) 0.138(5) Uani 1 1 d U . .
H31D H 0.4435 -0.1638 1.5232 0.207 Uiso 1 1 calc R . .
H31E H 0.3605 -0.0988 1.5330 0.207 Uiso 1 1 calc R . .
H31F H 0.4920 -0.0891 1.5029 0.207 Uiso 1 1 calc R . .
C32' C 0.4549(9) 0.1707(5) 1.2453(6) 0.084(2) Uani 1 1 d DU . .
C33' C 0.4097(11) 0.2095(6) 1.3222(6) 0.106(3) Uani 1 1 d DU . .
H33' H 0.4792 0.2394 1.3372 0.127 Uiso 1 1 d R . .
C34' C 0.4117(15) 0.1688(7) 1.4054(7) 0.146(5) Uani 1 1 d DU . .
H34D H 0.4873 0.1451 1.4137 0.219 Uiso 1 1 calc R . .
H34E H 0.3479 0.1352 1.4009 0.219 Uiso 1 1 calc R . .
H34F H 0.4012 0.1989 1.4569 0.219 Uiso 1 1 calc R . .
C35' C 0.3228(14) 0.2609(7) 1.2932(9) 0.159(5) Uani 1 1 d DU . .
H35D H 0.3479 0.2839 1.2390 0.238 Uiso 1 1 calc R . .
H35E H 0.3155 0.2944 1.3416 0.238 Uiso 1 1 calc R . .
H35F H 0.2466 0.2388 1.2797 0.238 Uiso 1 1 calc R . .
O1' O 0.2484(4) 0.0016(2) 0.9567(3) 0.0421(10) Uani 1 1 d . . .
H1' H 0.2700 -0.0355 0.9347 0.063 Uiso 1 1 calc R . .
O2' O 0.3855(4) 0.1071(2) 0.9866(3) 0.0397(9) Uani 1 1 d . . .
H2' H 0.3522 0.0909 0.9394 0.060 Uiso 1 1 calc R . .
O3' O 0.5407(8) 0.1899(5) 1.2070(6) 0.123(3) Uani 1 1 d U . .
O4' O 0.3891(4) 0.1176(3) 1.2193(3) 0.0548(11) Uani 1 1 d U . .
O5' O 0.3556(6) -0.0156(3) 1.3974(4) 0.0814(17) Uani 1 1 d U . .
O6' O 0.3790(8) -0.1259(4) 1.3998(5) 0.113(2) Uani 1 1 d U . .
O7' O 0.2541(4) 0.1940(2) 1.0707(3) 0.0432(10) Uani 1 1 d . . .
H7' H 0.1973 0.2191 1.0829 0.065 Uiso 1 1 calc R . .
O8' O -0.1483(4) 0.2947(2) 1.0602(3) 0.0523(12) Uani 1 1 d . . .
O9' O -0.1113(4) 0.2530(3) 1.1965(3) 0.0584(13) Uani 1 1 d . . .
O10' O -0.1323(10) 0.2081(6) 1.4899(6) 0.093(3) Uani 1 1 d DU . .
C36 C 0.1984(14) -0.0056(8) 0.5689(18) 0.183(6) Uani 0.716(5) 1 d PDU A 1
Cl1 Cl 0.0700(6) 0.0340(5) 0.5219(3) 0.188(3) Uani 0.716(5) 1 d PDU A 1
Cl2 Cl 0.2903(4) 0.0573(3) 0.6245(3) 0.1089(15) Uani 0.716(5) 1 d PDU A 1
O1W O 0.1560(15) 0.1523(8) 0.5201(9) 0.178(6) Uani 0.716(5) 1 d PU A 1
C36' C 0.130(5) -0.0112(17) 0.509(4) 0.176(7) Uani 0.284(5) 1 d PDU A 2
Cl1' Cl 0.1543(15) -0.0774(8) 0.5907(13) 0.173(6) Uani 0.284(5) 1 d PDU A 2
Cl2' Cl 0.2111(19) 0.0642(9) 0.5458(15) 0.194(6) Uani 0.284(5) 1 d PDU A 2
O2W O 0.397(2) 0.3305(13) 0.9345(18) 0.098(8) Uani 0.284(5) 1 d PU A 2
O11 O 0.5561(5) 0.1981(3) -0.0214(6) 0.089(2) Uani 1 1 d DU . .
C37 C 0.5372(15) 0.2681(6) 0.0004(13) 0.167(7) Uani 1 1 d DU . .
O12 O 0.3021(6) 0.8850(3) 0.8726(5) 0.085(2) Uani 1 1 d DU . .
C38 C 0.2879(17) 0.8814(11) 0.7750(8) 0.197(8) Uani 1 1 d DU . .

loop_
_atom_site_aniso_label
_atom_site_aniso_U_11
_atom_site_aniso_U_22
_atom_site_aniso_U_33
_atom_site_aniso_U_23
_atom_site_aniso_U_13
_atom_site_aniso_U_12
C1 0.037(3) 0.024(3) 0.037(3) 0.000(2) 0.001(2) -0.001(2)
C2 0.031(3) 0.034(3) 0.032(3) 0.002(2) 0.004(2) 0.002(2)
C3 0.029(2) 0.036(3) 0.036(3) 0.002(2) 0.001(2) 0.000(2)
C4 0.037(3) 0.039(3) 0.040(3) -0.005(3) -0.006(2) -0.003(3)
C5 0.038(3) 0.043(3) 0.035(3) -0.006(3) -0.001(2) 0.003(3)
C6 0.056(4) 0.099(5) 0.052(4) -0.027(4) 0.001(3) 0.004(4)
C7 0.088(5) 0.158(6) 0.073(4) -0.024(5) 0.003(4) 0.013(5)
C8 0.035(3) 0.028(3) 0.029(3) 0.000(2) 0.007(2) 0.000(2)
C9 0.035(3) 0.030(3) 0.038(3) -0.003(2) 0.006(2) 0.005(2)
C10 0.040(3) 0.025(3) 0.038(3) -0.004(2) 0.005(2) -0.001(2)
C11 0.043(3) 0.035(3) 0.041(3) -0.003(2) 0.014(3) 0.000(3)
C12 0.050(4) 0.039(3) 0.031(3) 0.000(2) 0.011(3) -0.002(3)
C13 0.040(3) 0.027(3) 0.036(3) 0.004(2) 0.010(2) -0.002(2)
C14 0.029(3) 0.028(3) 0.035(3) 0.000(2) 0.009(2) 0.000(2)
C15 0.034(3) 0.025(3) 0.037(3) 0.000(2) 0.008(2) 0.000(2)
C16 0.041(3) 0.032(3) 0.060(4) -0.001(3) 0.012(3) 0.001(3)
C17 0.063(4) 0.033(3) 0.047(3) 0.005(2) 0.005(3) -0.002(3)
C18 0.042(3) 0.043(3) 0.047(3) -0.001(3) 0.018(3) 0.002(3)
C19 0.047(4) 0.025(3) 0.066(4) -0.005(3) 0.004(3) 0.005(3)
C20 0.100(5) 0.052(4) 0.068(4) 0.023(3) 0.024(3) 0.001(3)
C21 0.142(5) 0.081(5) 0.066(4) 0.020(4) 0.011(4) -0.009(5)
C22 0.120(5) 0.096(5) 0.102(5) 0.041(5) 0.028(4) -0.020(5)
C23 0.150(6) 0.113(6) 0.103(5) 0.046(5) 0.049(5) -0.019(5)
C28 0.045(4) 0.062(5) 0.062(4) -0.018(4) -0.012(3) -0.004(3)
C29 0.035(3) 0.032(3) 0.052(4) -0.001(3) 0.003(3) -0.004(2)
C30 0.035(3) 0.028(3) 0.029(3) 0.000(2) 0.004(2) -0.001(2)
C31 0.186(11) 0.184(11) 0.161(8) 0.039(8) -0.054(8) -0.017(9)
C32 0.039(3) 0.055(3) 0.044(3) 0.003(3) 0.001(2) 0.010(3)
C33 0.069(4) 0.064(4) 0.068(4) 0.024(3) 0.010(3) 0.018(3)
C34 0.104(7) 0.107(7) 0.137(8) 0.045(6) 0.010(6) 0.018(5)
C35 0.179(9) 0.147(9) 0.126(7) 0.032(7) 0.058(7) 0.020(7)
O1 0.044(2) 0.032(2) 0.044(2) 0.0098(17) -0.0004(18) 0.0024(18)
O2 0.039(2) 0.039(2) 0.034(2) -0.0015(17) 0.0104(16) -0.0006(18)
O3 0.039(2) 0.077(3) 0.066(3) 0.020(3) 0.005(2) 0.010(2)
O4 0.0361(19) 0.038(2) 0.041(2) 0.0025(17) 0.0048(16) 0.0046(17)
O5 0.125(6) 0.198(7) 0.094(5) -0.068(5) -0.018(4) 0.039(5)
O6 0.113(5) 0.174(6) 0.066(4) 0.033(4) -0.001(3) -0.023(5)
O7 0.035(2) 0.034(2) 0.045(2) -0.0052(18) 0.0066(17) 0.0037(17)
O8 0.052(3) 0.032(2) 0.065(3) -0.015(2) 0.006(2) -0.0068(19)
O9 0.055(3) 0.027(2) 0.058(3) 0.003(2) 0.006(2) -0.0034(19)
O10 0.188(6) 0.108(5) 0.088(4) 0.034(4) 0.024(4) -0.012(5)
C1' 0.039(3) 0.039(3) 0.044(3) 0.011(3) -0.002(3) -0.008(3)
C2' 0.033(3) 0.033(3) 0.046(3) 0.006(2) 0.004(2) -0.004(2)
C3' 0.038(3) 0.047(3) 0.042(3) 0.001(3) 0.002(2) 0.000(3)
C4' 0.036(3) 0.055(4) 0.053(4) 0.011(3) -0.005(3) 0.001(3)
C5' 0.037(3) 0.052(4) 0.052(4) 0.017(3) -0.004(3) -0.002(3)
C6' 0.060(4) 0.057(4) 0.065(4) 0.026(3) -0.007(3) -0.002(3)
C7' 0.084(4) 0.064(4) 0.070(4) 0.025(3) -0.004(4) -0.007(4)
C8' 0.033(3) 0.043(3) 0.035(3) 0.005(2) 0.003(2) -0.001(2)
C9' 0.042(3) 0.049(4) 0.043(3) 0.016(3) 0.006(3) -0.006(3)
C10' 0.039(3) 0.044(3) 0.051(4) 0.016(3) -0.003(3) -0.006(3)
C11' 0.038(4) 0.095(6) 0.052(4) 0.032(4) 0.004(3) -0.003(4)
C12' 0.047(4) 0.109(7) 0.031(3) 0.018(4) 0.003(3) -0.007(4)
C13' 0.039(3) 0.069(4) 0.034(3) -0.008(3) 0.006(3) -0.009(3)
C14' 0.035(3) 0.051(4) 0.033(3) -0.005(3) 0.007(2) -0.004(3)
C15' 0.034(3) 0.037(3) 0.036(3) -0.010(2) 0.006(2) 0.000(2)
C16' 0.040(3) 0.044(4) 0.064(4) -0.022(3) 0.014(3) -0.004(3)
C17' 0.057(4) 0.079(5) 0.049(3) -0.017(3) 0.009(3) -0.017(4)
C18' 0.040(3) 0.056(4) 0.036(3) -0.001(3) 0.009(2) -0.008(3)
C19' 0.045(4) 0.045(4) 0.063(4) 0.021(3) -0.005(3) -0.009(3)
C20' 0.085(4) 0.109(5) 0.050(3) -0.033(4) 0.017(3) -0.020(4)
C21' 0.125(5) 0.191(7) 0.074(4) -0.036(5) 0.020(4) -0.007(6)
C22' 0.092(4) 0.113(5) 0.063(4) -0.022(4) 0.034(3) -0.015(5)
C23' 0.102(5) 0.111(6) 0.060(4) -0.026(4) 0.042(4) -0.016(5)
C28' 0.051(4) 0.076(5) 0.054(4) 0.018(4) -0.003(3) -0.001(4)
C29' 0.041(3) 0.042(4) 0.061(4) 0.013(3) 0.004(3) 0.004(3)
C30' 0.034(3) 0.043(3) 0.033(3) 0.003(2) 0.002(2) -0.008(2)
C31' 0.179(9) 0.131(8) 0.098(6) 0.019(6) -0.044(7) -0.010(7)
C32' 0.090(5) 0.085(5) 0.076(4) -0.025(4) 0.004(4) 0.001(4)
C33' 0.132(6) 0.106(6) 0.081(5) -0.023(4) 0.012(5) 0.030(5)
C34' 0.196(9) 0.141(8) 0.104(6) 0.010(6) 0.030(7) 0.039(8)
C35' 0.179(9) 0.155(9) 0.145(9) -0.001(7) 0.022(7) 0.064(7)
O1' 0.043(2) 0.034(2) 0.049(2) 0.0002(18) -0.0018(19) 0.0009(18)
O2' 0.037(2) 0.041(2) 0.041(2) 0.0061(19) 0.0072(17) -0.0032(18)
O3' 0.113(5) 0.120(6) 0.138(6) -0.050(5) 0.025(4) -0.042(4)
O4' 0.055(3) 0.062(3) 0.048(2) -0.001(2) 0.004(2) 0.000(2)
O5' 0.108(4) 0.079(4) 0.060(3) 0.015(3) 0.021(3) 0.020(4)
O6' 0.157(5) 0.086(4) 0.088(4) 0.034(4) -0.044(4) 0.001(4)
O7' 0.042(2) 0.035(2) 0.053(3) 0.001(2) 0.0067(19) -0.0016(18)
O8' 0.056(3) 0.038(2) 0.064(3) -0.015(2) 0.012(2) 0.002(2)
O9' 0.061(3) 0.062(3) 0.055(3) -0.031(2) 0.020(2) -0.008(2)
O10' 0.102(6) 0.101(6) 0.090(4) -0.031(5) 0.039(4) -0.018(6)
C36 0.184(8) 0.185(8) 0.184(9) -0.017(7) 0.039(7) 0.005(7)
Cl1 0.200(6) 0.303(8) 0.059(2) 0.010(4) -0.008(3) -0.019(6)
Cl2 0.100(3) 0.154(4) 0.075(2) 0.003(2) 0.0275(19) 0.029(3)
O1W 0.229(10) 0.203(10) 0.106(7) 0.027(7) 0.042(7) 0.139(8)
C36' 0.171(10) 0.198(9) 0.162(10) -0.016(8) 0.026(8) 0.006(7)
Cl1' 0.158(9) 0.167(8) 0.201(10) -0.021(7) 0.062(8) -0.009(7)
Cl2' 0.185(9) 0.194(8) 0.205(10) 0.013(8) 0.022(8) 0.001(7)
O2W 0.103(12) 0.085(11) 0.106(12) 0.001(9) 0.002(9) -0.013(9)
O11 0.045(3) 0.048(3) 0.176(6) -0.016(4) 0.021(4) -0.002(3)
C37 0.138(10) 0.177(11) 0.186(11) -0.048(9) 0.012(8) -0.006(8)
O12 0.103(5) 0.045(3) 0.112(5) -0.001(3) 0.050(4) -0.003(3)
C38 0.185(12) 0.185(12) 0.224(12) -0.009(10) 0.043(10) -0.027(9)

loop_
_atom_type_symbol
_atom_type_description
_atom_type_scat_dispersion_real
_atom_type_scat_dispersion_imag
_atom_type_scat_source
C C 0.0181 0.0091 'International Tables Vol C Tables 4.2.6.8 and 6.1.1.4'
H H 0.0000 0.0000 'International Tables Vol C Tables 4.2.6.8 and 6.1.1.4'
O O 0.0492 0.0322 'International Tables Vol C Tables 4.2.6.8 and 6.1.1.4'
Cl Cl 0.3639 0.7018 'International Tables Vol C Tables 4.2.6.8 and 6.1.1.4'

loop_
_geom_angle_atom_site_label_1
_geom_angle_atom_site_label_2
_geom_angle_atom_site_label_3
_geom_angle
C2 C1 C10 109.1(4)
C29 C1 C2 102.3(4)
C29 C1 C10 103.3(4)
O1 C1 C2 108.0(4)
O1 C1 C10 115.4(5)
O1 C1 C29 117.8(5)
C1 C2 C3 102.0(4)
C30 C2 C1 114.4(4)
C30 C2 C3 114.5(4)
O2 C2 C1 108.1(4)
O2 C2 C3 107.3(4)
O2 C2 C30 110.1(4)
C2 C3 H3 109.6
C4 C3 C2 104.2(4)
C4 C3 H3 109.6
O4 C3 C2 111.0(4)
O4 C3 H3 109.6
O4 C3 C4 112.6(4)
C3 C4 C5 107.4(5)
C3 C4 C28 111.3(5)
C3 C4 C29 99.2(5)
C28 C4 C5 116.6(5)
C28 C4 C29 117.2(5)
C29 C4 C5 103.4(5)
C4 C5 H5 108.8
C4 C5 C10 103.6(5)
C6 C5 C4 112.2(5)
C6 C5 H5 108.8
C6 C5 C10 114.4(5)
C10 C5 H5 108.8
C5 C6 H6A 107.7
C5 C6 H6B 107.7
H6A C6 H6B 107.1
C7 C6 C5 118.6(8)
C7 C6 H6A 107.7
C7 C6 H6B 107.7
O5 C7 C6 120.4(14)
O5 C7 O6 127.8(13)
O6 C7 C6 111.6(11)
C14 C8 C9 117.8(4)
C30 C8 C9 121.8(5)
C30 C8 C14 120.0(5)
C8 C9 H9 106.5
C8 C9 C10 114.9(4)
C8 C9 C11 110.4(5)
C10 C9 H9 106.5
C10 C9 C11 111.6(5)
C11 C9 H9 106.5
C1 C10 C5 100.4(4)
C9 C10 C1 113.7(4)
C9 C10 C5 114.3(5)
C9 C10 C19 106.0(5)
C19 C10 C1 109.9(5)
C19 C10 C5 112.6(5)
C9 C11 H11A 108.7
C9 C11 H11B 108.7
H11A C11 H11B 107.6
C12 C11 C9 114.1(5)
C12 C11 H11A 108.7
C12 C11 H11B 108.7
C11 C12 H12A 109.9
C11 C12 H12B 110.0
C11 C12 C13 108.7(5)
H12A C12 H12B 108.3
C13 C12 H12A 109.9
C13 C12 H12B 109.9
C12 C13 C17 110.5(5)
C14 C13 C12 109.4(5)
C14 C13 C17 103.6(5)
C18 C13 C12 111.0(5)
C18 C13 C14 110.5(5)
C18 C13 C17 111.5(5)
C8 C14 C13 116.0(5)
C15 C14 C8 126.8(5)
C15 C14 C13 117.2(5)
C14 C15 C16 119.4(5)
C14 C15 C15' 127.2(5)
C16 C15 C15' 113.4(5)
O8 C16 C15 122.6(6)
O8 C16 O9 117.7(6)
O9 C16 C15 119.6(6)
C13 C17 H17 108.5
C20 C17 C13 116.9(6)
C20 C17 H17 108.5
O9 C17 C13 108.9(5)
O9 C17 H17 108.5
O9 C17 C20 105.3(6)
C13 C18 H18A 109.5
C13 C18 H18B 109.5
C13 C18 H18C 109.5
H18A C18 H18B 109.5
H18A C18 H18C 109.5
H18B C18 H18C 109.5
C10 C19 H19A 109.5
C10 C19 H19B 109.5
C10 C19 H19C 109.5
H19A C19 H19B 109.5
H19A C19 H19C 109.5
H19B C19 H19C 109.5
C21 C20 C17 124.0(9)
C22 C20 C17 129.8(9)
C22 C20 C21 106.3(8)
C20 C21 H21 125.2
O10 C21 C20 109.6(10)
O10 C21 H21 125.2
C20 C22 H22 126.2
C23 C22 C20 107.7(11)
C23 C22 H22 126.2
C22 C23 H23 125.5
C22 C23 O10 109.0(10)
O10 C23 H23 125.4
C4 C28 H28A 109.5
C4 C28 H28B 109.5
C4 C28 H28C 109.5
H28A C28 H28B 109.5
H28A C28 H28C 109.5
H28B C28 H28C 109.5
C1 C29 C4 94.0(4)
C1 C29 H29A 112.9
C1 C29 H29B 112.9
C4 C29 H29A 112.9
C4 C29 H29B 112.9
H29A C29 H29B 110.3
C8 C30 C2 123.1(5)
O7 C30 C2 117.4(5)
O7 C30 C8 119.4(5)
H31A C31 H31B 109.5
H31A C31 H31C 109.5
H31B C31 H31C 109.5
O6 C31 H31A 109.5
O6 C31 H31B 109.5
O6 C31 H31C 109.5
O3 C32 C33 126.3(6)
O3 C32 O4 123.0(6)
O4 C32 C33 110.6(5)
C32 C33 H33 105.8
C32 C33 C34 112.4(7)
C34 C33 H33 106.0
C35 C33 C32 108.8(7)
C35 C33 H33 106.1
C35 C33 C34 117.0(8)
C33 C34 H34A 109.5
C33 C34 H34B 109.5
C33 C34 H34C 109.5
H34A C34 H34B 109.5
H34A C34 H34C 109.5
H34B C34 H34C 109.5
C33 C35 H35A 109.5
C33 C35 H35B 109.5
C33 C35 H35C 109.4
H35A C35 H35B 109.5
H35A C35 H35C 109.5
H35B C35 H35C 109.5
C1 O1 H1 109.5
C2 O2 H2 109.5
C32 O4 C3 118.2(4)
C7 O6 C31 94.8(11)
C30 O7 H7 109.5
C16 O9 C17 118.5(5)
C21 O10 C23 107.4(9)
C2' C1' C10' 108.8(5)
C2' C1' C29' 100.9(5)
C29' C1' C10' 102.7(5)
O1' C1' C2' 108.3(5)
O1' C1' C10' 116.5(5)
O1' C1' C29' 118.2(6)
C3' C2' C1' 103.4(5)
C30' C2' C1' 112.9(5)
C30' C2' C3' 114.4(5)
O2' C2' C1' 108.0(5)
O2' C2' C3' 108.1(5)
O2' C2' C30' 109.8(5)
C2' C3' H3' 109.9
C2' C3' C4' 104.0(5)
C4' C3' H3' 109.9
O4' C3' C2' 112.6(5)
O4' C3' H3' 109.9
O4' C3' C4' 110.3(5)
C3' C4' C5' 106.2(5)
C28' C4' C3' 111.7(6)
C28' C4' C5' 117.9(6)
C28' C4' C29' 115.7(6)
C29' C4' C3' 99.7(5)
C29' C4' C5' 103.6(5)
C4' C5' H5' 108.5
C4' C5' C10' 103.8(5)
C6' C5' C4' 112.8(6)
C6' C5' H5' 108.5
C6' C5' C10' 114.4(6)
C10' C5' H5' 108.5
C5' C6' H6'A 109.2
C5' C6' H6'B 109.2
H6'A C6' H6'B 107.9
C7' C6' C5' 111.9(7)
C7' C6' H6'A 109.2
C7' C6' H6'B 109.2
O5' C7' C6' 128.4(8)
O5' C7' O6' 120.4(9)
O6' C7' C6' 111.1(8)
C14' C8' C9' 117.1(5)
C30' C8' C9' 121.3(6)
C30' C8' C14' 121.3(6)
C8' C9' H9' 106.5
C8' C9' C11' 109.7(6)
C10' C9' C8' 115.3(5)
C10' C9' H9' 106.5
C10' C9' C11' 111.6(5)
C11' C9' H9' 106.6
C1' C10' C5' 100.9(5)
C9' C10' C1' 112.9(5)
C9' C10' C5' 115.3(6)
C9' C10' C19' 105.8(5)
C19' C10' C1' 109.0(6)
C19' C10' C5' 112.9(5)
C9' C11' H11C 108.9
C9' C11' H11D 108.9
H11C C11' H11D 107.7
C12' C11' C9' 113.4(6)
C12' C11' H11C 108.9
C12' C11' H11D 108.9
C11' C12' H12C 109.1
C11' C12' H12D 109.1
C11' C12' C13' 112.5(6)
H12C C12' H12D 107.8
C13' C12' H12C 109.1
C13' C12' H12D 109.1
C12' C13' C14' 108.7(5)
C12' C13' C17' 111.5(6)
C12' C13' C18' 110.2(6)
C17' C13' C14' 104.2(6)
C17' C13' C18' 111.7(6)
C18' C13' C14' 110.3(5)
C8' C14' C13' 116.2(6)
C15' C14' C8' 125.2(5)
C15' C14' C13' 118.6(5)
C14' C15' C15 126.4(5)
C14' C15' C16' 118.9(6)
C16' C15' C15 114.7(5)
O8' C16' C15' 123.1(6)
O8' C16' O9' 117.7(6)
O9' C16' C15' 119.1(7)
C13' C17' H17' 109.4
C20' C17' C13' 116.6(7)
C20' C17' H17' 109.5
C20' C17' O9' 103.6(7)
O9' C17' C13' 108.1(5)
O9' C17' H17' 109.5
C13' C18' H18D 109.5
C13' C18' H18E 109.5
C13' C18' H18F 109.5
H18D C18' H18E 109.5
H18D C18' H18F 109.5
H18E C18' H18F 109.5
C10' C19' H19D 109.5
C10' C19' H19E 109.5
C10' C19' H19F 109.5
H19D C19' H19E 109.5
H19D C19' H19F 109.5
H19E C19' H19F 109.5
C21' C20' C17' 124.3(9)
C22' C20' C17' 131.5(8)
C22' C20' C21' 104.0(9)
C20' C21' H21' 126.4
O10' C21' C20' 107.2(10)
O10' C21' H21' 126.4
C20' C22' H22' 123.4
C20' C22' C23' 113.2(10)
C23' C22' H22' 123.4
C22' C23' H23' 127.2
O10' C23' C22' 105.5(9)
O10' C23' H23' 127.3
C4' C28' H28D 109.5
C4' C28' H28E 109.5
C4' C28' H28F 109.5
H28D C28' H28E 109.5
H28D C28' H28F 109.5
H28E C28' H28F 109.5
C1' C29' H29C 112.9
C1' C29' H29D 112.8
C4' C29' C1' 94.4(5)
C4' C29' H29C 112.8
C4' C29' H29D 112.8
H29C C29' H29D 110.3
C8' C30' C2' 123.6(5)
C8' C30' O7' 127.1(6)
O7' C30' C2' 109.3(5)
H31D C31' H31E 109.5
H31D C31' H31F 109.5
H31E C31' H31F 109.5
O6' C31' H31D 109.5
O6' C31' H31E 109.4
O6' C31' H31F 109.5
O3' C32' C33' 121.6(10)
O3' C32' O4' 124.1(8)
O4' C32' C33' 114.1(9)
C32' C33' H33' 99.6
C34' C33' C32' 112.3(8)
C34' C33' H33' 99.1
C35' C33' C32' 112.7(8)
C35' C33' H33' 100.1
C35' C33' C34' 126.7(9)
C33' C34' H34D 109.4
C33' C34' H34E 109.5
C33' C34' H34F 109.5
H34D C34' H34E 109.5
H34D C34' H34F 109.5
H34E C34' H34F 109.5
C33' C35' H35D 109.5
C33' C35' H35E 109.5
C33' C35' H35F 109.4
H35D C35' H35E 109.5
H35D C35' H35F 109.5
H35E C35' H35F 109.5
C1' O1' H1' 109.5
C2' O2' H2' 109.5
C32' O4' C3' 119.5(6)
C7' O6' C31' 115.6(9)
C30' O7' H7' 109.5
C16' O9' C17' 119.6(5)
C23' O10' C21' 110.0(10)
Cl1 C36 Cl2 109.2(8)
Cl1' C36' Cl2' 109.5(13)

loop_
_geom_bond_atom_site_label_1
_geom_bond_atom_site_label_2
_geom_bond_distance
C1 C2 1.549(7)
C1 C10 1.554(8)
C1 C29 1.540(8)
C1 O1 1.419(7)
C2 C3 1.554(7)
C2 C30 1.492(7)
C2 O2 1.422(6)
C3 H3 1.0000
C3 C4 1.536(8)
C3 O4 1.445(7)
C4 C5 1.565(8)
C4 C28 1.543(8)
C4 C29 1.548(8)
C5 H5 1.0000
C5 C6 1.521(9)
C5 C10 1.603(8)
C6 H6A 0.9900
C6 H6B 0.9900
C6 C7 1.469(14)
C7 O5 1.246(15)
C7 O6 1.283(16)
C8 C9 1.522(7)
C8 C14 1.477(7)
C8 C30 1.365(7)
C9 H9 1.0000
C9 C10 1.535(8)
C9 C11 1.553(8)
C10 C19 1.548(8)
C11 H11A 0.9900
C11 H11B 0.9900
C11 C12 1.530(8)
C12 H12A 0.9900
C12 H12B 0.9900
C12 C13 1.536(8)
C13 C14 1.535(7)
C13 C17 1.557(8)
C13 C18 1.520(8)
C14 C15 1.333(8)
C15 C16 1.485(8)
C15 C15' 1.488(8)
C16 O8 1.237(8)
C16 O9 1.322(8)
C17 H17 1.0000
C17 C20 1.470(10)
C17 O9 1.460(8)
C18 H18A 0.9800
C18 H18B 0.9800
C18 H18C 0.9800
C19 H19A 0.9800
C19 H19B 0.9800
C19 H19C 0.9800
C20 C21 1.408(11)
C20 C22 1.395(14)
C21 H21 0.9500
C21 O10 1.353(10)
C22 H22 0.9500
C22 C23 1.379(12)
C23 H23 0.9500
C23 O10 1.387(12)
C28 H28A 0.9800
C28 H28B 0.9800
C28 H28C 0.9800
C29 H29A 0.9900
C29 H29B 0.9900
C30 O7 1.341(6)
C31 H31A 0.9800
C31 H31B 0.9800
C31 H31C 0.9800
C31 O6 1.704(17)
C32 C33 1.500(7)
C32 O3 1.206(8)
C32 O4 1.349(7)
C33 H33 1.0000
C33 C34 1.504(8)
C33 C35 1.489(9)
C34 H34A 0.9800
C34 H34B 0.9800
C34 H34C 0.9800
C35 H35A 0.9800
C35 H35B 0.9800
C35 H35C 0.9800
O1 H1 0.8400
O2 H2 0.8400
O7 H7 0.8400
C1' C2' 1.547(8)
C1' C10' 1.557(8)
C1' C29' 1.550(8)
C1' O1' 1.389(7)
C2' C3' 1.529(8)
C2' C30' 1.519(8)
C2' O2' 1.428(7)
C3' H3' 1.0000
C3' C4' 1.540(9)
C3' O4' 1.447(8)
C4' C5' 1.564(9)
C4' C28' 1.524(9)
C4' C29' 1.532(10)
C5' H5' 1.0000
C5' C6' 1.547(9)
C5' C10' 1.589(9)
C6' H6'A 0.9900
C6' H6'B 0.9900
C6' C7' 1.487(12)
C7' O5' 1.191(11)
C7' O6' 1.319(10)
C8' C9' 1.536(9)
C8' C14' 1.475(8)
C8' C30' 1.340(8)
C9' H9' 1.0000
C9' C10' 1.527(9)
C9' C11' 1.568(9)
C10' C19' 1.544(9)
C11' H11C 0.9900
C11' H11D 0.9900
C11' C12' 1.498(12)
C12' H12C 0.9900
C12' H12D 0.9900
C12' C13' 1.506(10)
C13' C14' 1.535(8)
C13' C17' 1.530(10)
C13' C18' 1.534(8)
C14' C15' 1.342(9)
C15' C16' 1.475(8)
C16' O8' 1.227(9)
C16' O9' 1.343(8)
C17' H17' 1.0000
C17' C20' 1.482(11)
C17' O9' 1.499(10)
C18' H18D 0.9800
C18' H18E 0.9800
C18' H18F 0.9800
C19' H19D 0.9800
C19' H19E 0.9800
C19' H19F 0.9800
C20' C21' 1.396(12)
C20' C22' 1.335(13)
C21' H21' 0.9500
C21' O10' 1.365(12)
C22' H22' 0.9500
C22' C23' 1.340(10)
C23' H23' 0.9500
C23' O10' 1.327(12)
C28' H28D 0.9800
C28' H28E 0.9800
C28' H28F 0.9800
C29' H29C 0.9900
C29' H29D 0.9900
C30' O7' 1.364(7)
C31' H31D 0.9800
C31' H31E 0.9800
C31' H31F 0.9800
C31' O6' 1.527(13)
C32' C33' 1.487(8)
C32' O3' 1.220(12)
C32' O4' 1.327(11)
C33' H33' 1.0000
C33' C34' 1.469(9)
C33' C35' 1.460(9)
C34' H34D 0.9800
C34' H34E 0.9800
C34' H34F 0.9800
C35' H35D 0.9800
C35' H35E 0.9800
C35' H35F 0.9800
O1' H1' 0.8400
O2' H2' 0.8400
O7' H7' 0.8400
C36 Cl1 1.763(11)
C36 Cl2 1.788(11)
C36' Cl1' 1.786(16)
C36' Cl2' 1.809(16)
O11 C37 1.430(9)
O12 C38 1.450(10)

loop_
_geom_torsion_atom_site_label_1
_geom_torsion_atom_site_label_2
_geom_torsion_atom_site_label_3
_geom_torsion_atom_site_label_4
_geom_torsion
C1 C2 C3 C4 -5.9(5)
C1 C2 C3 O4 -127.4(4)
C1 C2 C30 C8 19.0(8)
C1 C2 C30 O7 -161.9(5)
C2 C1 C10 C5 -67.9(5)
C2 C1 C10 C9 54.7(6)
C2 C1 C10 C19 173.3(5)
C2 C1 C29 C4 55.6(5)
C2 C3 C4 C5 -66.6(5)
C2 C3 C4 C28 164.6(5)
C2 C3 C4 C29 40.6(5)
C2 C3 O4 C32 -138.4(5)
C3 C2 C30 C8 -98.1(6)
C3 C2 C30 O7 80.9(6)
C3 C4 C5 C6 -160.9(6)
C3 C4 C5 C10 75.1(5)
C3 C4 C29 C1 -58.3(5)
C4 C3 O4 C32 105.2(6)
C4 C5 C6 C7 75.0(11)
C4 C5 C10 C1 -6.4(5)
C4 C5 C10 C9 -128.5(5)
C4 C5 C10 C19 110.4(5)
C5 C4 C29 C1 52.2(5)
C5 C6 C7 O5 -142.0(10)
C5 C6 C7 O6 42.2(14)
C6 C5 C10 C1 -128.9(6)
C6 C5 C10 C9 109.1(6)
C6 C5 C10 C19 -12.0(8)
C6 C7 O6 C31 164.0(10)
C8 C9 C10 C1 -34.5(7)
C8 C9 C10 C5 80.0(6)
C8 C9 C10 C19 -155.3(5)
C8 C9 C11 C12 -8.0(7)
C8 C14 C15 C16 -169.7(5)
C8 C14 C15 C15' 11.9(10)
C9 C8 C14 C13 39.4(7)
C9 C8 C14 C15 -142.2(6)
C9 C8 C30 C2 3.3(8)
C9 C8 C30 O7 -175.7(5)
C9 C11 C12 C13 58.4(7)
C10 C1 C2 C3 77.6(5)
C10 C1 C2 C30 -46.5(6)
C10 C1 C2 O2 -169.5(4)
C10 C1 C29 C4 -57.7(5)
C10 C5 C6 C7 -167.3(9)
C10 C9 C11 C12 121.0(5)
C11 C9 C10 C1 -161.1(5)
C11 C9 C10 C5 -46.6(6)
C11 C9 C10 C19 78.1(6)
C11 C12 C13 C14 -60.0(6)
C11 C12 C13 C17 -173.5(5)
C11 C12 C13 C18 62.2(6)
C12 C13 C14 C8 13.0(7)
C12 C13 C14 C15 -165.5(5)
C12 C13 C17 C20 -61.2(8)
C12 C13 C17 O9 179.7(5)
C13 C14 C15 C16 8.7(8)
C13 C14 C15 C15' -169.8(5)
C13 C17 C20 C21 103.2(10)
C13 C17 C20 C22 -75.5(12)
C13 C17 O9 C16 -41.2(7)
C14 C8 C9 C10 -168.6(5)
C14 C8 C9 C11 -41.4(7)
C14 C8 C30 C2 176.4(5)
C14 C8 C30 O7 -2.6(8)
C14 C13 C17 C20 -178.3(7)
C14 C13 C17 O9 62.6(6)
C14 C15 C16 O8 -160.0(6)
C14 C15 C16 O9 19.6(8)
C14 C15 C15' C14' 56.9(9)
C14 C15 C15' C16' -121.9(6)
C15 C16 O9 C17 -1.1(8)
C15 C15' C16' O8' 8.9(9)
C15 C15' C16' O9' -166.7(5)
C16 C15 C15' C14' -121.6(7)
C16 C15 C15' C16' 59.6(7)
C17 C13 C14 C8 130.9(5)
C17 C13 C14 C15 -47.6(7)
C17 C20 C21 O10 -178.1(8)
C17 C20 C22 C23 178.0(10)
C18 C13 C14 C8 -109.5(6)
C18 C13 C14 C15 71.9(6)
C18 C13 C17 C20 62.8(8)
C18 C13 C17 O9 -56.3(7)
C20 C17 O9 C16 -167.3(6)
C20 C21 O10 C23 -0.4(13)
C20 C22 C23 O10 0.5(15)
C21 C20 C22 C23 -0.8(14)
C22 C20 C21 O10 0.8(12)
C22 C23 O10 C21 -0.1(15)
C28 C4 C5 C6 -35.3(8)
C28 C4 C5 C10 -159.3(5)
C28 C4 C29 C1 -178.0(6)
C29 C1 C2 C3 -31.4(5)
C29 C1 C2 C30 -155.5(5)
C29 C1 C2 O2 81.5(5)
C29 C1 C10 C5 40.4(5)
C29 C1 C10 C9 163.0(5)
C29 C1 C10 C19 -78.4(5)
C29 C4 C5 C6 94.8(6)
C29 C4 C5 C10 -29.2(5)
C30 C2 C3 C4 118.2(5)
C30 C2 C3 O4 -3.3(6)
C30 C8 C9 C10 4.6(8)
C30 C8 C9 C11 131.9(6)
C30 C8 C14 C13 -134.0(5)
C30 C8 C14 C15 44.4(8)
C33 C32 O4 C3 180.0(5)
O1 C1 C2 C3 -156.3(4)
O1 C1 C2 C30 79.5(6)
O1 C1 C2 O2 -43.5(6)
O1 C1 C10 C5 170.5(4)
O1 C1 C10 C9 -67.0(6)
O1 C1 C10 C19 51.7(6)
O1 C1 C29 C4 173.7(5)
O2 C2 C3 C4 -119.4(5)
O2 C2 C3 O4 119.2(5)
O2 C2 C30 C8 141.0(5)
O2 C2 C30 O7 -40.0(6)
O3 C32 C33 C34 18.2(12)
O3 C32 C33 C35 -113.0(10)
O3 C32 O4 C3 -2.3(9)
O4 C3 C4 C5 53.8(6)
O4 C3 C4 C28 -74.9(6)
O4 C3 C4 C29 161.0(4)
O4 C32 C33 C34 -164.2(8)
O4 C32 C33 C35 64.6(10)
O5 C7 O6 C31 -11.4(17)
O8 C16 O9 C17 178.6(6)
O9 C17 C20 C21 -135.8(9)
O9 C17 C20 C22 45.6(12)
C1' C2' C3' C4' -3.8(6)
C1' C2' C3' O4' -123.3(5)
C1' C2' C30' C8' 19.4(8)
C1' C2' C30' O7' -162.9(5)
C2' C1' C10' C5' -66.8(6)
C2' C1' C10' C9' 56.9(7)
C2' C1' C10' C19' 174.2(5)
C2' C1' C29' C4' 55.4(5)
C2' C3' C4' C5' -68.4(6)
C2' C3' C4' C28' 161.8(6)
C2' C3' C4' C29' 39.0(6)
C2' C3' O4' C32' -114.8(7)
C3' C2' C30' C8' -98.4(7)
C3' C2' C30' O7' 79.2(6)
C3' C4' C5' C6' -160.3(6)
C3' C4' C5' C10' 75.3(6)
C3' C4' C29' C1' -57.5(5)
C4' C3' O4' C32' 129.5(7)
C4' C5' C6' C7' 86.2(8)
C4' C5' C10' C1' -6.3(7)
C4' C5' C10' C9' -128.3(6)
C4' C5' C10' C19' 109.8(6)
C5' C4' C29' C1' 52.0(5)
C5' C6' C7' O5' 15.5(14)
C5' C6' C7' O6' -163.7(8)
C6' C5' C10' C1' -129.6(6)
C6' C5' C10' C9' 108.4(7)
C6' C5' C10' C19' -13.5(9)
C6' C7' O6' C31' -179.7(9)
C8' C9' C10' C1' -34.1(8)
C8' C9' C10' C5' 81.1(7)
C8' C9' C10' C19' -153.3(5)
C8' C9' C11' C12' -3.7(8)
C8' C14' C15' C15 13.5(10)
C8' C14' C15' C16' -167.8(6)
C9' C8' C14' C13' 40.5(8)
C9' C8' C14' C15' -139.0(6)
C9' C8' C30' C2' 5.2(9)
C9' C8' C30' O7' -172.0(5)
C9' C11' C12' C13' 55.8(8)
C10' C1' C2' C3' 75.3(6)
C10' C1' C2' C30' -48.8(6)
C10' C1' C2' O2' -170.4(4)
C10' C1' C29' C4' -56.9(6)
C10' C5' C6' C7' -155.5(7)
C10' C9' C11' C12' 125.4(6)
C11' C9' C10' C1' -160.2(6)
C11' C9' C10' C5' -45.0(8)
C11' C9' C10' C19' 80.6(7)
C11' C12' C13' C14' -59.3(7)
C11' C12' C13' C17' -173.6(6)
C11' C12' C13' C18' 61.7(7)
C12' C13' C14' C8' 11.3(8)
C12' C13' C14' C15' -169.1(6)
C12' C13' C17' C20' -66.0(9)
C12' C13' C17' O9' 178.0(5)
C13' C14' C15' C15 -166.1(5)
C13' C14' C15' C16' 12.7(8)
C13' C17' C20' C21' 95.1(11)
C13' C17' C20' C22' -80.4(14)
C13' C17' O9' C16' -40.9(8)
C14' C8' C9' C10' -170.7(5)
C14' C8' C9' C11' -43.7(7)
C14' C8' C30' C2' 178.1(5)
C14' C8' C30' O7' 0.9(9)
C14' C13' C17' C20' 176.9(7)
C14' C13' C17' O9' 60.9(7)
C14' C15' C16' O8' -170.0(6)
C14' C15' C16' O9' 14.4(9)
C15' C15 C16 O8 18.6(8)
C15' C15 C16 O9 -161.7(5)
C15' C16' O9' C17' 1.4(9)
C17' C13' C14' C8' 130.3(6)
C17' C13' C14' C15' -50.1(7)
C17' C20' C21' O10' -179.5(10)
C17' C20' C22' C23' 179.5(11)
C18' C13' C14' C8' -109.7(6)
C18' C13' C14' C15' 69.9(8)
C18' C13' C17' C20' 57.9(9)
C18' C13' C17' O9' -58.1(7)
C20' C17' O9' C16' -165.1(6)
C20' C21' O10' C23' 1.7(14)
C20' C22' C23' O10' -2.4(15)
C21' C20' C22' C23' 3.4(13)
C22' C20' C21' O10' -3.0(13)
C22' C23' O10' C21' 0.3(14)
C28' C4' C5' C6' -34.2(9)
C28' C4' C5' C10' -158.5(6)
C28' C4' C29' C1' -177.3(6)
C29' C1' C2' C3' -32.3(6)
C29' C1' C2' C30' -156.4(5)
C29' C1' C2' O2' 82.1(5)
C29' C1' C10' C5' 39.6(6)
C29' C1' C10' C9' 163.2(6)
C29' C1' C10' C19' -79.5(6)
C29' C4' C5' C6' 95.1(7)
C29' C4' C5' C10' -29.3(6)
C30' C2' C3' C4' 119.3(6)
C30' C2' C3' O4' -0.1(7)
C30' C8' C9' C10' 2.4(9)
C30' C8' C9' C11' 129.5(6)
C30' C8' C14' C13' -132.6(6)
C30' C8' C14' C15' 47.8(9)
C33' C32' O4' C3' 177.1(7)
O1' C1' C2' C3' -157.1(5)
O1' C1' C2' C30' 78.8(6)
O1' C1' C2' O2' -42.8(6)
O1' C1' C10' C5' 170.5(5)
O1' C1' C10' C9' -65.9(7)
O1' C1' C10' C19' 51.4(7)
O1' C1' C29' C4' 173.2(5)
O2' C2' C3' C4' -118.1(5)
O2' C2' C3' O4' 122.5(5)
O2' C2' C30' C8' 139.9(6)
O2' C2' C30' O7' -42.4(6)
O3' C32' C33' C34' -119.5(14)
O3' C32' C33' C35' 89.8(16)
O3' C32' O4' C3' 1.7(15)
O4' C3' C4' C5' 52.6(6)
O4' C3' C4' C28' -77.3(7)
O4' C3' C4' C29' 159.9(5)
O4' C32' C33' C34' 65.1(14)
O4' C32' C33' C35' -85.7(14)
O5' C7' O6' C31' 1.0(16)
O8' C16' O9' C17' -174.4(6)
O9' C17' C20' C21' -146.4(10)
O9' C17' C20' C22' 38.1(14)
